data_1513187
loop_
_publ_author_name
'Xiu-Li Wang'
'Li-Li Hou'
'Ju-Wen Zhang'
'Guo-Cheng Liu'
'Bao Mu'
'Hong-Yan Lin'

_publ_section_title
;
 Two different dimensional bbbm-based cobalt(II) coordination polymers
 tuned by benzenedicarboxylates: Assembly, structures and properties
;
_journal_name_full
;
Inorganica Chimica Acta
;
_journal_page_first 89
_journal_page_last 93
_journal_volume 397
_journal_year 2013
_chemical_formula_moiety 'C26 H22 Co N4 O4'
_chemical_formula_sum 'C26 H22 Co N4 O4'
_chemical_formula_weight 513.41
_space_group_IT_number 15
_symmetry_cell_setting monoclinic
_symmetry_space_group_name_Hall '-C 2yc'
_symmetry_space_group_name_H-M 'C 1 2/c 1'
_atom_sites_solution_hydrogens geom
_atom_sites_solution_primary direct
_atom_sites_solution_secondary difmap
_cell_angle_alpha 90.000(5)
_cell_angle_beta 108.718(5)
_cell_angle_gamma 90.000(5)
_cell_formula_units_Z 8
_cell_length_a 16.225(5)
_cell_length_b 18.445(5)
_cell_length_c 16.083(5)
_cell_measurement_reflns_used 1764
_cell_measurement_temperature 296(2)
_cell_measurement_theta_max 25.00
_cell_measurement_theta_min 1.72
_cell_volume 4559(2)
_computing_cell_refinement 'Bruker SAINT'
_computing_data_collection 'Bruker APEX2'
_computing_data_reduction 'Bruker SAINT'
_computing_molecular_graphics 'Bruker SHELXTL'
_computing_publication_material 'Bruker SHELXTL'
_computing_structure_refinement 'SHELXL-97 (Sheldrick, 2008)'
_computing_structure_solution 'SHELXS-97 (Sheldrick, 2008)'
_diffrn_ambient_temperature 296(2)
_diffrn_measured_fraction_theta_full 0.922
_diffrn_measured_fraction_theta_max 0.922
_diffrn_measurement_device_type 'Bruker APEX-II CCD'
_diffrn_measurement_method '\f and \w scans'
_diffrn_radiation_monochromator graphite
_diffrn_radiation_source 'fine-focus sealed tube'
_diffrn_radiation_type MoK\a
_diffrn_radiation_wavelength 0.71069
_diffrn_reflns_av_R_equivalents 0.0946
_diffrn_reflns_av_sigmaI/netI 0.1741
_diffrn_reflns_limit_h_max 12
_diffrn_reflns_limit_h_min -19
_diffrn_reflns_limit_k_max 21
_diffrn_reflns_limit_k_min -16
_diffrn_reflns_limit_l_max 17
_diffrn_reflns_limit_l_min -17
_diffrn_reflns_number 5066
_diffrn_reflns_theta_full 25.00
_diffrn_reflns_theta_max 25.00
_diffrn_reflns_theta_min 1.72
_exptl_absorpt_coefficient_mu 0.795
_exptl_absorpt_correction_T_max 0.8321
_exptl_absorpt_correction_T_min 0.7964
_exptl_absorpt_correction_type multi-scan
_exptl_absorpt_process_details ' SADABS, Sheldrick, 1996'
_exptl_crystal_colour purple
_exptl_crystal_density_diffrn 1.496
_exptl_crystal_density_method 'not measured'
_exptl_crystal_description block
_exptl_crystal_F_000 2120
_exptl_crystal_size_max 0.30
_exptl_crystal_size_mid 0.28
_exptl_crystal_size_min 0.24
_refine_diff_density_max 0.489
_refine_diff_density_min -0.489
_refine_diff_density_rms 0.081
_refine_ls_extinction_method none
_refine_ls_goodness_of_fit_ref 1.015
_refine_ls_hydrogen_treatment constr
_refine_ls_matrix_type full
_refine_ls_number_parameters 316
_refine_ls_number_reflns 3703
_refine_ls_number_restraints 0
_refine_ls_restrained_S_all 1.015
_refine_ls_R_factor_all 0.1891
_refine_ls_R_factor_gt 0.0774
_refine_ls_shift/su_max 0.003
_refine_ls_shift/su_mean 0.000
_refine_ls_structure_factor_coef Fsqd
_refine_ls_weighting_details 'calc w=1/[\s^2^(Fo^2^)+(0.0406P)^2^+0.0000P] where P=(Fo^2^+2Fc^2^)/3'
_refine_ls_weighting_scheme calc
_refine_ls_wR_factor_gt 0.1132
_refine_ls_wR_factor_ref 0.1497
_reflns_number_gt 1764
_reflns_number_total 3703
_reflns_threshold_expression >2sigma(I)
_cod_data_source_file ICA-2013-397-89-93-2.cif
_cod_data_source_block complex-2
_cod_original_sg_symbol_H-M 'C 2/c'
_cod_database_code 1513187

loop_
_symmetry_equiv_pos_as_xyz
'x, y, z'
'-x, y, -z+1/2'
'x+1/2, y+1/2, z'
'-x+1/2, y+1/2, -z+1/2'
'-x, -y, -z'
'x, -y, z-1/2'
'-x+1/2, -y+1/2, -z'
'x+1/2, -y+1/2, z-1/2'

loop_
_atom_site_label
_atom_site_type_symbol
_atom_site_fract_x
_atom_site_fract_y
_atom_site_fract_z
_atom_site_U_iso_or_equiv
_atom_site_adp_type
_atom_site_occupancy
_atom_site_symmetry_multiplicity
_atom_site_calc_flag
_atom_site_refinement_flags
C1 C 0.4669(5) 0.2616(4) 0.0932(6) 0.045(2) Uani 1 1 d .
H1 H 0.4522 0.2381 0.1376 0.054 Uiso 1 1 calc R
N1 N 0.5428(4) 0.2537(3) 0.0800(4) 0.0321(16) Uani 1 1 d .
O1 O 0.5859(3) 0.0977(3) 0.0645(4) 0.0455(16) Uani 1 1 d .
Co1 Co 0.64828(7) 0.19239(5) 0.14955(7) 0.0307(3) Uani 1 1 d .
C2 C 0.4560(5) 0.3325(4) -0.0204(6) 0.042(2) Uani 1 1 d .
N2 N 0.4128(4) 0.3073(3) 0.0353(5) 0.0441(17) Uani 1 1 d .
O2 O 0.6996(3) 0.1542(3) 0.0541(3) 0.0407(15) Uani 1 1 d .
C3 C 0.5379(5) 0.2986(4) 0.0091(5) 0.036(2) Uani 1 1 d .
O3 O 0.6028(3) 0.1572(3) 0.2488(3) 0.0402(15) Uani 1 1 d .
C4 C 0.6000(5) 0.3143(4) -0.0313(5) 0.047(2) Uani 1 1 d .
H4 H 0.6549 0.2933 -0.0116 0.057 Uiso 1 1 calc R
O4 O 0.7304(3) 0.1142(3) 0.2512(4) 0.0430(16) Uani 1 1 d .
C5 C 0.5779(6) 0.3617(5) -0.1010(6) 0.062(3) Uani 1 1 d .
H5 H 0.6185 0.3734 -0.1285 0.075 Uiso 1 1 calc R
N5 N 0.7299(4) 0.2761(3) 0.2112(4) 0.0309(16) Uani 1 1 d .
C6 C 0.4945(6) 0.3923(5) -0.1308(6) 0.072(3) Uani 1 1 d .
H6 H 0.4799 0.4225 -0.1797 0.086 Uiso 1 1 calc R
N6 N 0.8547(4) 0.3248(3) 0.2958(4) 0.0414(18) Uani 1 1 d .
C7 C 0.4336(6) 0.3788(5) -0.0896(6) 0.067(3) Uani 1 1 d .
H7 H 0.3791 0.4007 -0.1085 0.080 Uiso 1 1 calc R
C8 C 0.3277(5) 0.3324(4) 0.0373(6) 0.060(3) Uani 1 1 d .
H8A H 0.3189 0.3820 0.0161 0.072 Uiso 1 1 calc R
H8B H 0.3279 0.3325 0.0977 0.072 Uiso 1 1 calc R
C9 C 0.2520(5) 0.2866(4) -0.0173(7) 0.066(3) Uani 1 1 d .
H9A H 0.1982 0.3117 -0.0217 0.079 Uiso 1 1 calc R
H9B H 0.2555 0.2824 -0.0762 0.079 Uiso 1 1 calc R
C19 C 0.8145(5) 0.2688(4) 0.2458(6) 0.046(2) Uani 1 1 d .
H19 H 0.8442 0.2281 0.2365 0.055 Uiso 1 1 calc R
C20 C 0.7118(5) 0.3432(4) 0.2440(5) 0.034(2) Uani 1 1 d .
C21 C 0.7910(5) 0.3743(4) 0.2973(5) 0.037(2) Uani 1 1 d .
C22 C 0.7926(5) 0.4389(4) 0.3384(5) 0.049(2) Uani 1 1 d .
H22 H 0.8450 0.4589 0.3731 0.059 Uiso 1 1 calc R
C23 C 0.7146(6) 0.4741(4) 0.3274(6) 0.054(3) Uani 1 1 d .
H23 H 0.7136 0.5179 0.3557 0.064 Uiso 1 1 calc R
C24 C 0.6388(6) 0.4441(4) 0.2743(6) 0.052(3) Uani 1 1 d .
H24 H 0.5872 0.4692 0.2670 0.062 Uiso 1 1 calc R
C25 C 0.6341(5) 0.3791(4) 0.2313(6) 0.046(2) Uani 1 1 d .
H25 H 0.5814 0.3604 0.1956 0.056 Uiso 1 1 calc R
C26 C 0.9490(5) 0.3346(5) 0.3440(6) 0.059(3) Uani 1 1 d .
H26A H 0.9567 0.3790 0.3779 0.071 Uiso 1 1 calc R
H26B H 0.9686 0.2948 0.3850 0.071 Uiso 1 1 calc R
C27 C 1.0022(7) 0.3377(7) 0.2896(6) 0.168(7) Uani 1 1 d .
H27A H 1.0358 0.3813 0.3110 0.202 Uiso 1 1 calc R
H27B H 1.0424 0.2982 0.3128 0.202 Uiso 1 1 calc R
C37 C 0.6497(5) 0.0495(4) -0.0372(5) 0.032(2) Uani 1 1 d .
C38 C 0.5847(5) -0.0023(4) -0.0670(6) 0.042(2) Uani 1 1 d .
H38 H 0.5372 -0.0022 -0.0465 0.050 Uiso 1 1 calc R
C39 C 0.5905(5) -0.0532(4) -0.1263(5) 0.040(2) Uani 1 1 d .
H39 H 0.5467 -0.0877 -0.1454 0.048 Uiso 1 1 calc R
C40 C 0.6594(5) -0.0552(4) -0.1588(5) 0.0293(19) Uani 1 1 d .
C41 C 0.7236(5) -0.0025(4) -0.1298(5) 0.036(2) Uani 1 1 d .
H41 H 0.7710 -0.0026 -0.1504 0.043 Uiso 1 1 calc R
C42 C 0.7177(5) 0.0501(4) -0.0705(5) 0.032(2) Uani 1 1 d .
H42 H 0.7600 0.0860 -0.0531 0.038 Uiso 1 1 calc R
C43 C 0.6434(5) 0.1035(4) 0.0293(5) 0.039(2) Uani 1 1 d .
C44 C 0.6653(5) 0.1123(4) 0.2777(5) 0.034(2) Uani 1 1 d .

loop_
_atom_site_aniso_label
_atom_site_aniso_U_11
_atom_site_aniso_U_22
_atom_site_aniso_U_33
_atom_site_aniso_U_23
_atom_site_aniso_U_13
_atom_site_aniso_U_12
C1 0.038(5) 0.040(5) 0.057(7) 0.000(5) 0.015(5) -0.008(4)
N1 0.035(4) 0.029(4) 0.028(5) 0.000(3) 0.004(3) -0.011(3)
O1 0.047(4) 0.046(4) 0.052(4) -0.011(3) 0.027(3) -0.006(3)
Co1 0.0301(6) 0.0288(5) 0.0314(6) -0.0014(6) 0.0072(5) -0.0012(6)
C2 0.032(5) 0.046(5) 0.042(6) 0.008(4) 0.005(5) -0.002(4)
N2 0.028(4) 0.040(4) 0.060(5) 0.002(4) 0.008(4) 0.007(4)
O2 0.044(4) 0.039(3) 0.040(4) -0.009(3) 0.015(3) -0.011(3)
C3 0.030(4) 0.036(5) 0.033(5) -0.005(4) 0.000(4) -0.003(4)
O3 0.039(3) 0.038(3) 0.043(4) 0.014(3) 0.013(3) 0.009(3)
C4 0.041(5) 0.052(5) 0.045(6) 0.014(5) 0.007(4) 0.001(5)
O4 0.040(4) 0.040(3) 0.055(4) 0.007(3) 0.023(3) -0.001(3)
C5 0.050(7) 0.064(7) 0.070(8) 0.018(6) 0.017(6) -0.004(5)
N5 0.021(4) 0.031(4) 0.035(4) 0.001(3) 0.002(3) 0.000(3)
C6 0.077(8) 0.074(7) 0.067(8) 0.035(6) 0.026(7) 0.003(6)
N6 0.031(4) 0.041(4) 0.050(5) -0.003(4) 0.011(4) -0.006(3)
C7 0.040(6) 0.077(7) 0.069(8) 0.030(6) -0.002(5) 0.009(5)
C8 0.035(5) 0.060(6) 0.085(8) 0.001(5) 0.021(5) 0.011(4)
C9 0.036(5) 0.063(6) 0.097(8) 0.014(6) 0.020(5) 0.016(5)
C19 0.040(6) 0.039(5) 0.057(7) -0.006(5) 0.013(5) 0.004(4)
C20 0.043(5) 0.025(4) 0.034(6) 0.001(4) 0.013(4) -0.003(4)
C21 0.041(5) 0.031(5) 0.043(6) 0.001(4) 0.020(5) -0.004(4)
C22 0.046(6) 0.045(5) 0.052(7) -0.014(5) 0.010(5) -0.020(4)
C23 0.067(7) 0.038(5) 0.056(7) -0.016(5) 0.020(6) -0.004(5)
C24 0.051(6) 0.041(5) 0.055(7) -0.009(5) 0.006(5) 0.017(5)
C25 0.041(5) 0.030(5) 0.065(7) -0.011(5) 0.012(5) 0.004(4)
C26 0.027(5) 0.072(6) 0.063(7) 0.009(5) -0.007(5) -0.001(4)
C27 0.030(6) 0.362(19) 0.107(13) -0.156(13) 0.014(10) -0.036(12)
C37 0.033(5) 0.030(4) 0.038(6) 0.003(4) 0.016(4) 0.003(4)
C38 0.041(5) 0.033(5) 0.059(7) 0.001(5) 0.026(5) 0.004(4)
C39 0.044(5) 0.039(5) 0.041(6) -0.009(4) 0.019(5) -0.005(4)
C40 0.037(5) 0.030(4) 0.022(5) -0.006(4) 0.011(4) 0.008(4)
C41 0.034(5) 0.038(5) 0.037(6) -0.006(4) 0.014(4) -0.002(4)
C42 0.032(5) 0.027(4) 0.036(6) -0.003(4) 0.009(4) -0.008(4)
C43 0.035(5) 0.047(6) 0.036(6) -0.002(4) 0.010(5) 0.008(4)
C44 0.038(5) 0.029(5) 0.032(6) -0.003(4) 0.005(4) -0.007(4)

loop_
_atom_type_symbol
_atom_type_description
_atom_type_scat_dispersion_real
_atom_type_scat_dispersion_imag
_atom_type_scat_source
C C 0.0033 0.0016 'International Tables Vol C Tables 4.2.6.8 and 6.1.1.4'
H H 0.0000 0.0000 'International Tables Vol C Tables 4.2.6.8 and 6.1.1.4'
N N 0.0061 0.0033 'International Tables Vol C Tables 4.2.6.8 and 6.1.1.4'
O O 0.0106 0.0060 'International Tables Vol C Tables 4.2.6.8 and 6.1.1.4'
Co Co 0.3494 0.9721 'International Tables Vol C Tables 4.2.6.8 and 6.1.1.4'

loop_
_geom_angle_atom_site_label_1
_geom_angle_atom_site_label_2
_geom_angle_atom_site_label_3
_geom_angle
_geom_angle_site_symmetry_1
_geom_angle_site_symmetry_3
N1 C1 N2 113.0(7) . .
C1 N1 C3 104.7(6) . .
C1 N1 Co1 128.9(6) . .
C3 N1 Co1 126.3(5) . .
C43 O1 Co1 87.3(5) . .
N1 Co1 O3 98.7(2) . .
N1 Co1 N5 98.2(2) . .
O3 Co1 N5 101.4(2) . .
N1 Co1 O2 104.1(2) . .
O3 Co1 O2 141.92(18) . .
N5 Co1 O2 105.0(2) . .
N1 Co1 O1 87.8(2) . .
O3 Co1 O1 91.3(2) . .
N5 Co1 O1 164.9(2) . .
O2 Co1 O1 59.94(18) . .
N1 Co1 O4 159.5(2) . .
O3 Co1 O4 61.04(19) . .
N5 Co1 O4 89.5(2) . .
O2 Co1 O4 92.0(2) . .
O1 Co1 O4 89.45(19) . .
N1 Co1 C44 129.1(3) . .
O3 Co1 C44 31.0(2) . .
N5 Co1 C44 99.4(2) . .
O2 Co1 C44 116.5(2) . .
O1 Co1 C44 87.2(2) . .
O4 Co1 C44 30.4(2) . .
N1 Co1 C43 97.2(2) . .
O3 Co1 C43 117.3(2) . .
N5 Co1 C43 135.4(3) . .
O2 Co1 C43 30.4(2) . .
O1 Co1 C43 29.5(2) . .
O4 Co1 C43 90.4(2) . .
C44 Co1 C43 102.6(2) . .
C7 C2 N2 133.2(8) . .
C7 C2 C3 122.1(8) . .
N2 C2 C3 104.7(7) . .
C1 N2 C2 107.7(6) . .
C1 N2 C8 126.1(7) . .
C2 N2 C8 125.8(7) . .
C43 O2 Co1 93.6(5) . .
C4 C3 N1 130.3(7) . .
C4 C3 C2 119.8(8) . .
N1 C3 C2 109.9(7) . .
C44 O3 Co1 92.7(5) . .
C5 C4 C3 118.3(8) . .
C44 O4 Co1 84.2(5) . .
C4 C5 C6 120.4(9) . .
C19 N5 C20 104.3(6) . .
C19 N5 Co1 123.2(5) . .
C20 N5 Co1 130.9(5) . .
C7 C6 C5 121.7(9) . .
C19 N6 C21 107.2(6) . .
C19 N6 C26 128.8(7) . .
C21 N6 C26 124.0(7) . .
C2 C7 C6 117.6(9) . .
N2 C8 C9 113.9(7) . .
C9 C9 C8 114.7(10) 7 .
N5 C19 N6 114.6(7) . .
C25 C20 N5 131.0(7) . .
C25 C20 C21 120.2(7) . .
N5 C20 C21 108.8(7) . .
C22 C21 N6 133.5(8) . .
C22 C21 C20 121.5(8) . .
N6 C21 C20 105.1(6) . .
C21 C22 C23 118.4(8) . .
C24 C23 C22 119.5(8) . .
C23 C24 C25 124.1(8) . .
C24 C25 C20 116.4(8) . .
C27 C26 N6 114.3(8) . .
C27 C27 C26 141.6(14) 2_755 .
C42 C37 C38 119.1(7) . .
C42 C37 C43 121.6(7) . .
C38 C37 C43 119.3(7) . .
C39 C38 C37 120.0(8) . .
C38 C39 C40 122.0(7) . .
C39 C40 C41 117.8(7) . .
C39 C40 C44 121.1(7) . 6
C41 C40 C44 121.2(7) . 6
C42 C41 C40 120.7(7) . .
C37 C42 C41 120.4(7) . .
O1 C43 O2 119.1(8) . .
O1 C43 C37 120.3(8) . .
O2 C43 C37 120.5(7) . .
O1 C43 Co1 63.2(4) . .
O2 C43 Co1 55.9(4) . .
C37 C43 Co1 174.4(6) . .
O4 C44 O3 120.8(7) . .
O4 C44 C40 119.8(7) . 6_556
O3 C44 C40 119.4(7) . 6_556
O4 C44 Co1 65.4(4) . .
O3 C44 Co1 56.4(4) . .
C40 C44 Co1 167.4(5) 6_556 .

loop_
_geom_bond_atom_site_label_1
_geom_bond_atom_site_label_2
_geom_bond_distance
_geom_bond_site_symmetry_2
C1 N1 1.324(9) .
C1 N2 1.351(9) .
N1 C3 1.392(9) .
N1 Co1 2.056(6) .
O1 C43 1.241(8) .
O1 Co1 2.248(5) .
Co1 O3 2.066(5) .
Co1 N5 2.069(6) .
Co1 O2 2.089(5) .
Co1 O4 2.264(5) .
Co1 C44 2.478(8) .
Co1 C43 2.516(8) .
C2 C7 1.357(10) .
C2 N2 1.382(9) .
C2 C3 1.407(10) .
N2 C8 1.467(9) .
O2 C43 1.277(8) .
C3 C4 1.392(10) .
O3 C44 1.276(8) .
C4 C5 1.374(10) .
O4 C44 1.260(8) .
C5 C6 1.401(11) .
N5 C19 1.312(8) .
N5 C20 1.412(8) .
C6 C7 1.377(11) .
N6 C19 1.342(8) .
N6 C21 1.386(9) .
N6 C26 1.488(9) .
C8 C9 1.517(11) .
C9 C9 1.470(14) 7
C20 C25 1.380(9) .
C20 C21 1.417(10) .
C21 C22 1.360(9) .
C22 C23 1.383(10) .
C23 C24 1.370(10) .
C24 C25 1.373(9) .
C26 C27 1.412(12) .
C27 C27 1.254(19) 2_755
C37 C42 1.373(9) .
C37 C38 1.389(10) .
C37 C43 1.489(10) .
C38 C39 1.364(10) .
C39 C40 1.377(9) .
C40 C41 1.391(9) .
C40 C44 1.491(9) 6
C41 C42 1.385(9) .
C44 C40 1.491(9) 6_556
